data_1520460
loop_
_publ_author_name
'Onyeabo, Romanus O.'
'Edwards, Mark'
'Spencer, John'
'Tizzard, Graham J.'
'Coles, Simon J.'

_publ_section_title
;
 Methyl oxindole
;
_journal_name_full 'Crystal Structure Report Archive'
_journal_page_first 1324
_journal_year 2010
_chemical_formula_moiety 'C16 H13 N O'
_chemical_formula_sum 'C16 H13 N O'
_chemical_formula_weight 235.27
_space_group_IT_number 2
_symmetry_cell_setting triclinic
_symmetry_space_group_name_Hall '-P 1'
_symmetry_space_group_name_H-M 'P -1'
_atom_sites_solution_hydrogens geom
_atom_sites_solution_primary direct
_atom_sites_solution_secondary difmap
_cell_angle_alpha 62.290(2)
_cell_angle_beta 80.933(3)
_cell_angle_gamma 72.180(2)
_cell_formula_units_Z 2
_cell_length_a 8.1168(4)
_cell_length_b 9.2556(4)
_cell_length_c 9.3927(3)
_cell_measurement_reflns_used 9733
_cell_measurement_temperature 120(2)
_cell_measurement_theta_max 27.48
_cell_measurement_theta_min 2.91
_cell_volume 594.64(5)
_computing_cell_refinement 'DENZO (Otwinowski & Minor, 1997) & COLLECT (Hooft, R.W.W., 1998)'
_computing_data_collection 'COLLECT (Hooft, R.W.W., 1998)'
_computing_data_reduction 'DENZO (Otwinowski & Minor, 1997) & COLLECT (Hooft, R.W.W., 1998)'
_computing_molecular_graphics 'OLEX2 (Dolomanov, Bourhis, Gildea, Howard & Puschmann, 2009)'
_computing_publication_material 'WINGX (Farrugia, 1998)'
_computing_structure_refinement 'SHELXL-97 (Sheldrick, 1997)'
_computing_structure_solution 'SHELXS-97 (Sheldrick, 1997)'
_diffrn_ambient_temperature 120(2)
_diffrn_detector_area_resol_mean 66.065
_diffrn_measured_fraction_theta_full 0.992
_diffrn_measured_fraction_theta_max 0.992
_diffrn_measurement_device_type 'Bruker-Nonius APEX II CCD camera on \k-goniostat'
_diffrn_measurement_method '\f & \w scans to fill the asymmetric unit'
_diffrn_radiation_monochromator '10cm confocal mirrors'
_diffrn_radiation_source 'Bruker Nonius FR591 Rotating Anode'
_diffrn_radiation_type MoK\a
_diffrn_radiation_wavelength 0.71073
_diffrn_reflns_av_R_equivalents 0.0506
_diffrn_reflns_av_sigmaI/netI 0.0510
_diffrn_reflns_limit_h_max 10
_diffrn_reflns_limit_h_min -10
_diffrn_reflns_limit_k_max 12
_diffrn_reflns_limit_k_min -11
_diffrn_reflns_limit_l_max 12
_diffrn_reflns_limit_l_min -12
_diffrn_reflns_number 10007
_diffrn_reflns_theta_full 27.48
_diffrn_reflns_theta_max 27.48
_diffrn_reflns_theta_min 3.16
_diffrn_standards_number 0
_exptl_absorpt_coefficient_mu 0.082
_exptl_absorpt_correction_T_max 0.9959
_exptl_absorpt_correction_T_min 0.9902
_exptl_absorpt_correction_type multi-scan
_exptl_absorpt_process_details 'SADABS 2007/2 (Sheldrick, G.M., 2007)'
_exptl_crystal_colour yellow
_exptl_crystal_density_diffrn 1.314
_exptl_crystal_density_method 'not measured'
_exptl_crystal_description fragment
_exptl_crystal_F_000 248
_exptl_crystal_size_max 0.12
_exptl_crystal_size_mid 0.08
_exptl_crystal_size_min 0.05
_refine_diff_density_max 0.236
_refine_diff_density_min -0.263
_refine_diff_density_rms 0.053
_refine_ls_extinction_coef 0.017(5)
_refine_ls_extinction_expression Fc^*^=kFc[1+0.001xFc^2^\l^3^/sin(2\q)]^-1/4^
_refine_ls_extinction_method SHELXL
_refine_ls_goodness_of_fit_ref 1.049
_refine_ls_hydrogen_treatment constr
_refine_ls_matrix_type full
_refine_ls_number_parameters 165
_refine_ls_number_reflns 2701
_refine_ls_number_restraints 0
_refine_ls_restrained_S_all 1.049
_refine_ls_R_factor_all 0.0924
_refine_ls_R_factor_gt 0.0647
_refine_ls_shift/su_max 0.000
_refine_ls_shift/su_mean 0.000
_refine_ls_structure_factor_coef Fsqd
_refine_ls_weighting_details 'calc w=1/[\s^2^(Fo^2^)+(0.0251P)^2^+0.7563P] where P=(Fo^2^+2Fc^2^)/3'
_refine_ls_weighting_scheme calc
_refine_ls_wR_factor_gt 0.1240
_refine_ls_wR_factor_ref 0.1419
_reflns_number_gt 2071
_reflns_number_total 2701
_reflns_threshold_expression >2\s(I)
_cod_data_source_file eCrystal-1324.cif
_cod_data_source_block 2010src0793a
_cod_depositor_comments
;
Citation :
Onyeabo, Romanus O and Edwards, Mark and Spencer, John and 
Tizzard, Graham J and Coles, Simon J (2010) 
University of Southampton, Crystal Structure Report Archive. 
(doi:10.5258/ecrystals/1324)

More at:
http://ecrystals.chem.soton.ac.uk/1324/
;
_cod_original_cell_volume 594.64(4)
_cod_database_code 1520460

loop_
_symmetry_equiv_pos_as_xyz
'x, y, z'
'-x, -y, -z'

loop_
_atom_site_label
_atom_site_type_symbol
_atom_site_fract_x
_atom_site_fract_y
_atom_site_fract_z
_atom_site_U_iso_or_equiv
_atom_site_adp_type
_atom_site_occupancy
_atom_site_symmetry_multiplicity
_atom_site_calc_flag
_atom_site_refinement_flags
_atom_site_disorder_assembly
_atom_site_disorder_group
C1 C 0.8966(3) 0.4150(3) 0.2247(3) 0.0261(5) Uani 1 1 d . . .
C2 C 0.8082(3) 0.3257(3) 0.3803(2) 0.0246(5) Uani 1 1 d . . .
C3 C 0.8055(3) 0.1662(3) 0.3834(3) 0.0251(5) Uani 1 1 d . . .
C4 C 0.7533(3) 0.0235(3) 0.4951(3) 0.0290(5) Uani 1 1 d . . .
H4 H 0.6997 0.0192 0.5940 0.035 Uiso 1 1 calc R . .
C5 C 0.7802(3) -0.1127(3) 0.4606(3) 0.0317(5) Uani 1 1 d . . .
H5 H 0.7427 -0.2091 0.5360 0.038 Uiso 1 1 calc R . .
C6 C 0.8605(3) -0.1107(3) 0.3188(3) 0.0332(5) Uani 1 1 d . . .
H6 H 0.8772 -0.2053 0.2979 0.040 Uiso 1 1 calc R . .
C7 C 0.9174(3) 0.0295(3) 0.2061(3) 0.0321(5) Uani 1 1 d . . .
H7 H 0.9744 0.0315 0.1090 0.039 Uiso 1 1 calc R . .
C8 C 0.8880(3) 0.1646(3) 0.2407(3) 0.0269(5) Uani 1 1 d . . .
C9 C 0.7640(3) 0.3974(3) 0.4814(3) 0.0259(5) Uani 1 1 d . . .
H9 H 0.7978 0.4989 0.4447 0.031 Uiso 1 1 calc R . .
C10 C 0.6737(3) 0.3483(3) 0.6373(3) 0.0251(5) Uani 1 1 d . . .
C11 C 0.5478(3) 0.2602(3) 0.6816(3) 0.0264(5) Uani 1 1 d . . .
H11 H 0.5177 0.2287 0.6083 0.032 Uiso 1 1 calc R . .
C12 C 0.4657(3) 0.2179(3) 0.8313(3) 0.0283(5) Uani 1 1 d . . .
H12 H 0.3813 0.1567 0.8592 0.034 Uiso 1 1 calc R . .
C13 C 0.5048(3) 0.2636(3) 0.9412(3) 0.0288(5) Uani 1 1 d . . .
C14 C 0.6278(3) 0.3553(3) 0.8951(3) 0.0300(5) Uani 1 1 d . . .
H14 H 0.6558 0.3892 0.9675 0.036 Uiso 1 1 calc R . .
C15 C 0.7097(3) 0.3979(3) 0.7460(3) 0.0289(5) Uani 1 1 d . . .
H15 H 0.7918 0.4618 0.7171 0.035 Uiso 1 1 calc R . .
C16 C 0.4159(3) 0.2186(3) 1.1036(3) 0.0369(6) Uani 1 1 d . . .
H16A H 0.3459 0.1421 1.1207 0.055 Uiso 1 1 calc R . .
H16B H 0.3408 0.3219 1.1082 0.055 Uiso 1 1 calc R . .
H16C H 0.5029 0.1625 1.1875 0.055 Uiso 1 1 calc R . .
N1 N 0.9369(2) 0.3154(2) 0.1478(2) 0.0285(4) Uani 1 1 d . . .
H1 H 0.9870 0.3420 0.0521 0.034 Uiso 1 1 calc R . .
O1 O 0.9289(2) 0.5533(2) 0.17276(18) 0.0308(4) Uani 1 1 d . . .

loop_
_atom_site_aniso_label
_atom_site_aniso_U_11
_atom_site_aniso_U_22
_atom_site_aniso_U_33
_atom_site_aniso_U_23
_atom_site_aniso_U_13
_atom_site_aniso_U_12
C1 0.0235(11) 0.0303(12) 0.0235(11) -0.0098(9) 0.0011(9) -0.0101(9)
C2 0.0260(11) 0.0244(11) 0.0206(10) -0.0070(8) 0.0005(8) -0.0081(9)
C3 0.0241(11) 0.0252(11) 0.0239(10) -0.0095(9) -0.0006(8) -0.0062(9)
C4 0.0323(12) 0.0258(11) 0.0251(11) -0.0084(9) 0.0014(9) -0.0082(9)
C5 0.0354(13) 0.0246(11) 0.0317(12) -0.0082(9) 0.0002(10) -0.0108(10)
C6 0.0366(13) 0.0279(12) 0.0361(13) -0.0142(10) -0.0038(10) -0.0083(10)
C7 0.0368(13) 0.0348(13) 0.0269(12) -0.0154(10) 0.0029(10) -0.0111(10)
C8 0.0274(12) 0.0273(11) 0.0238(11) -0.0086(9) -0.0004(9) -0.0088(9)
C9 0.0270(11) 0.0230(11) 0.0248(11) -0.0074(9) 0.0009(9) -0.0089(9)
C10 0.0277(12) 0.0218(10) 0.0229(11) -0.0083(9) 0.0000(9) -0.0055(9)
C11 0.0300(12) 0.0249(11) 0.0250(11) -0.0117(9) 0.0011(9) -0.0077(9)
C12 0.0282(12) 0.0231(11) 0.0313(12) -0.0094(9) 0.0041(9) -0.0105(9)
C13 0.0335(13) 0.0224(11) 0.0235(11) -0.0063(9) 0.0042(9) -0.0069(9)
C14 0.0353(13) 0.0296(12) 0.0253(11) -0.0119(9) -0.0029(9) -0.0080(10)
C15 0.0316(12) 0.0281(12) 0.0263(11) -0.0098(9) 0.0014(9) -0.0117(10)
C16 0.0471(15) 0.0317(13) 0.0275(12) -0.0109(10) 0.0089(11) -0.0132(11)
N1 0.0338(11) 0.0315(10) 0.0229(9) -0.0121(8) 0.0084(8) -0.0163(8)
O1 0.0368(9) 0.0306(9) 0.0270(8) -0.0109(7) 0.0070(7) -0.0183(7)

loop_
_atom_type_symbol
_atom_type_description
_atom_type_scat_dispersion_real
_atom_type_scat_dispersion_imag
_atom_type_scat_source
C C 0.0033 0.0016 'International Tables Vol C Tables 4.2.6.8 and 6.1.1.4'
H H 0.0000 0.0000 'International Tables Vol C Tables 4.2.6.8 and 6.1.1.4'
N N 0.0061 0.0033 'International Tables Vol C Tables 4.2.6.8 and 6.1.1.4'
O O 0.0106 0.0060 'International Tables Vol C Tables 4.2.6.8 and 6.1.1.4'

loop_
_geom_angle_atom_site_label_1
_geom_angle_atom_site_label_2
_geom_angle_atom_site_label_3
_geom_angle
_geom_angle_site_symmetry_1
_geom_angle_site_symmetry_3
O1 C1 N1 125.1(2) . .
O1 C1 C2 127.7(2) . .
N1 C1 C2 107.22(18) . .
C9 C2 C3 136.6(2) . .
C9 C2 C1 117.79(19) . .
C3 C2 C1 105.39(18) . .
C4 C3 C8 118.1(2) . .
C4 C3 C2 135.0(2) . .
C8 C3 C2 106.71(18) . .
C5 C4 C3 119.4(2) . .
C5 C4 H4 120.3 . .
C3 C4 H4 120.3 . .
C6 C5 C4 121.4(2) . .
C6 C5 H5 119.3 . .
C4 C5 H5 119.3 . .
C5 C6 C7 120.4(2) . .
C5 C6 H6 119.8 . .
C7 C6 H6 119.8 . .
C8 C7 C6 117.7(2) . .
C8 C7 H7 121.2 . .
C6 C7 H7 121.2 . .
C7 C8 N1 127.4(2) . .
C7 C8 C3 123.0(2) . .
N1 C8 C3 109.56(19) . .
C2 C9 C10 131.9(2) . .
C2 C9 H9 114.0 . .
C10 C9 H9 114.0 . .
C11 C10 C15 117.8(2) . .
C11 C10 C9 123.6(2) . .
C15 C10 C9 118.5(2) . .
C12 C11 C10 120.9(2) . .
C12 C11 H11 119.5 . .
C10 C11 H11 119.5 . .
C11 C12 C13 121.2(2) . .
C11 C12 H12 119.4 . .
C13 C12 H12 119.4 . .
C12 C13 C14 117.8(2) . .
C12 C13 C16 121.5(2) . .
C14 C13 C16 120.8(2) . .
C15 C14 C13 121.2(2) . .
C15 C14 H14 119.4 . .
C13 C14 H14 119.4 . .
C14 C15 C10 121.0(2) . .
C14 C15 H15 119.5 . .
C10 C15 H15 119.5 . .
C13 C16 H16A 109.5 . .
C13 C16 H16B 109.5 . .
H16A C16 H16B 109.5 . .
C13 C16 H16C 109.5 . .
H16A C16 H16C 109.5 . .
H16B C16 H16C 109.5 . .
C1 N1 C8 111.07(18) . .
C1 N1 H1 124.5 . .
C8 N1 H1 124.5 . .

loop_
_geom_bond_atom_site_label_1
_geom_bond_atom_site_label_2
_geom_bond_distance
_geom_bond_site_symmetry_2
C1 O1 1.237(3) .
C1 N1 1.355(3) .
C1 C2 1.498(3) .
C2 C9 1.343(3) .
C2 C3 1.469(3) .
C3 C4 1.393(3) .
C3 C8 1.405(3) .
C4 C5 1.389(3) .
C4 H4 0.9500 .
C5 C6 1.382(3) .
C5 H5 0.9500 .
C6 C7 1.397(3) .
C6 H6 0.9500 .
C7 C8 1.378(3) .
C7 H7 0.9500 .
C8 N1 1.401(3) .
C9 C10 1.461(3) .
C9 H9 0.9500 .
C10 C11 1.394(3) .
C10 C15 1.397(3) .
C11 C12 1.388(3) .
C11 H11 0.9500 .
C12 C13 1.392(3) .
C12 H12 0.9500 .
C13 C14 1.395(3) .
C13 C16 1.506(3) .
C14 C15 1.383(3) .
C14 H14 0.9500 .
C15 H15 0.9500 .
C16 H16A 0.9800 .
C16 H16B 0.9800 .
C16 H16C 0.9800 .
N1 H1 0.8800 .

loop_
_geom_hbond_atom_site_label_D
_geom_hbond_atom_site_label_H
_geom_hbond_atom_site_label_A
_geom_hbond_distance_DH
_geom_hbond_distance_HA
_geom_hbond_distance_DA
_geom_hbond_angle_DHA
_geom_hbond_site_symmetry_A
N1 H1 O1 0.88 1.98 2.847(2) 168.8 2_765
